data_2234415
loop_
_publ_author_name
'Zhu, Run-Qiang'

_publ_section_title
;
 Dichloridotris(2-methyl-1<i>H</i>-imidazole-\k<i>N</i>^3^)cadmium
;
_journal_coeditor_code SU2390
_journal_issue 4
_journal_name_full 'Acta Crystallographica Section E'
_journal_page_first m439
_journal_paper_doi 10.1107/S160053681201104X
_journal_volume 68
_journal_year 2012
_chemical_formula_iupac '[Cd Cl2 (C4 H6 N2)3]'
_chemical_formula_moiety 'C12 H18 Cd Cl2 N6'
_chemical_formula_sum 'C12 H18 Cd Cl2 N6'
_chemical_formula_weight 429.62
_chemical_name_systematic
;
Dichloridotris(2-methyl-1<i>H</i>-imidazole-\k<i>N</i>^3^)cadmium
;
_space_group_IT_number 14
_symmetry_cell_setting monoclinic
_symmetry_space_group_name_Hall '-P 2yn'
_symmetry_space_group_name_H-M 'P 1 21/n 1'
_atom_sites_solution_hydrogens geom
_atom_sites_solution_primary direct
_atom_sites_solution_secondary difmap
_audit_creation_method SHELXL-97
_cell_angle_alpha 90.00
_cell_angle_beta 104.76(3)
_cell_angle_gamma 90.00
_cell_formula_units_Z 4
_cell_length_a 8.2983(17)
_cell_length_b 15.069(3)
_cell_length_c 14.266(3)
_cell_measurement_reflns_used 3960
_cell_measurement_temperature 293(2)
_cell_measurement_theta_max 27.47
_cell_measurement_theta_min 2.3
_cell_volume 1725.1(7)
_computing_cell_refinement 'CrystalClear (Rigaku, 2005)'
_computing_data_collection 'CrystalClear (Rigaku, 2005)'
_computing_data_reduction 'CrystalClear (Rigaku, 2005)'
_computing_molecular_graphics 'DIAMOND (Brandenburg & Putz, 2005)'
_computing_publication_material 'SHELXL97 (Sheldrick, 2008)'
_computing_structure_refinement 'SHELXL97 (Sheldrick, 2008)'
_computing_structure_solution 'SHELXS97 (Sheldrick, 2008)'
_diffrn_ambient_temperature 293(2)
_diffrn_measured_fraction_theta_full 0.990
_diffrn_measured_fraction_theta_max 0.990
_diffrn_measurement_device_type 'Rigaku SCXmini'
_diffrn_measurement_method CCD_Profile_fitting
_diffrn_radiation_monochromator graphite
_diffrn_radiation_source 'fine-focus sealed tube'
_diffrn_radiation_type MoK\a
_diffrn_radiation_wavelength 0.71073
_diffrn_reflns_av_R_equivalents 0.0477
_diffrn_reflns_av_sigmaI/netI 0.0353
_diffrn_reflns_limit_h_max 10
_diffrn_reflns_limit_h_min -10
_diffrn_reflns_limit_k_max 19
_diffrn_reflns_limit_k_min -19
_diffrn_reflns_limit_l_max 18
_diffrn_reflns_limit_l_min -18
_diffrn_reflns_number 17235
_diffrn_reflns_theta_full 27.47
_diffrn_reflns_theta_max 27.47
_diffrn_reflns_theta_min 3.08
_diffrn_standards_decay_% 0
_diffrn_standards_interval_count 150
_diffrn_standards_number 2
_exptl_absorpt_coefficient_mu 1.577
_exptl_absorpt_correction_T_max 0.729
_exptl_absorpt_correction_T_min 0.649
_exptl_absorpt_correction_type multi-scan
_exptl_absorpt_process_details '(CrystalClear; Rigaku, 2005)'
_exptl_crystal_colour colourless
_exptl_crystal_density_diffrn 1.654
_exptl_crystal_density_method 'not measured'
_exptl_crystal_description block
_exptl_crystal_F_000 856
_exptl_crystal_size_max 0.28
_exptl_crystal_size_mid 0.26
_exptl_crystal_size_min 0.20
_refine_diff_density_max 0.355
_refine_diff_density_min -0.919
_refine_ls_extinction_coef 0.0486(9)
_refine_ls_extinction_expression Fc^*^=kFc[1+0.001xFc^2^\l^3^/sin(2\q)]^-1/4^
_refine_ls_extinction_method 'SHELXL97 (Sheldrick, 2008)'
_refine_ls_goodness_of_fit_ref 1.118
_refine_ls_hydrogen_treatment constr
_refine_ls_matrix_type full
_refine_ls_number_parameters 191
_refine_ls_number_reflns 3919
_refine_ls_number_restraints 0
_refine_ls_restrained_S_all 1.118
_refine_ls_R_factor_all 0.0297
_refine_ls_R_factor_gt 0.0266
_refine_ls_shift/su_max 0.002
_refine_ls_shift/su_mean 0.000
_refine_ls_structure_factor_coef Fsqd
_refine_ls_weighting_details 'calc w=1/[\s^2^(Fo^2^)+(0.0191P)^2^+0.8231P] where P=(Fo^2^+2Fc^2^)/3'
_refine_ls_weighting_scheme calc
_refine_ls_wR_factor_gt 0.0613
_refine_ls_wR_factor_ref 0.0628
_reflns_number_gt 3608
_reflns_number_total 3919
_reflns_threshold_expression I>2sigma(I)
_cod_data_source_file su2390.cif
_cod_data_source_block I
_cod_original_cell_volume 1725.1(6)
_cod_original_sg_symbol_H-M 'P 21/n'
_cod_original_formula_sum 'C12 H18 Cd Cl2 N6 '
_cod_database_code 2234415
_cod_database_fobs_code 2234415

loop_
_symmetry_equiv_pos_as_xyz
'x, y, z'
'-x+1/2, y+1/2, -z+1/2'
'-x, -y, -z'
'x-1/2, -y-1/2, z-1/2'

loop_
_atom_site_type_symbol
_atom_site_label
_atom_site_fract_x
_atom_site_fract_y
_atom_site_fract_z
_atom_site_U_iso_or_equiv
_atom_site_adp_type
_atom_site_calc_flag
_atom_site_refinement_flags
_atom_site_occupancy
_atom_site_symmetry_multiplicity
C C1 -0.1137(4) 0.0341(2) 0.8747(2) 0.0599(9) Uani d . 1 1
H H1A -0.0482 0.0869 0.8922 0.090 Uiso calc R 1 1
H H1B -0.0430 -0.0171 0.8899 0.090 Uiso calc R 1 1
H H1C -0.1975 0.0317 0.9102 0.090 Uiso calc R 1 1
C C2 -0.1954(3) 0.03544(17) 0.76864(19) 0.0370(6) Uani d . 1 1
C C3 -0.2860(3) 0.07277(18) 0.6168(2) 0.0416(6) Uani d . 1 1
H H3A -0.3038 0.1050 0.5595 0.050 Uiso calc R 1 1
C C4 -0.3544(4) -0.0069(2) 0.6266(2) 0.0533(8) Uani d . 1 1
H H4A -0.4262 -0.0396 0.5783 0.064 Uiso calc R 1 1
C C5 0.1447(5) 0.0007(2) 0.6192(2) 0.0643(10) Uani d . 1 1
H H5A 0.0755 0.0510 0.5950 0.096 Uiso calc R 1 1
H H5B 0.0777 -0.0520 0.6102 0.096 Uiso calc R 1 1
H H5C 0.2295 -0.0049 0.5847 0.096 Uiso calc R 1 1
C C6 0.2248(3) 0.01344(17) 0.72517(18) 0.0366(6) Uani d . 1 1
C C7 0.3032(4) 0.06615(18) 0.8714(2) 0.0445(7) Uani d . 1 1
H H7A 0.3141 0.1037 0.9244 0.053 Uiso calc R 1 1
C C8 0.3793(4) -0.0136(2) 0.8729(2) 0.0550(8) Uani d . 1 1
H H8A 0.4512 -0.0409 0.9258 0.066 Uiso calc R 1 1
C C9 0.4629(4) 0.2488(3) 0.7356(2) 0.0603(9) Uani d . 1 1
H H9A 0.4012 0.2419 0.7836 0.090 Uiso calc R 1 1
H H9B 0.5201 0.3047 0.7447 0.090 Uiso calc R 1 1
H H9C 0.5426 0.2015 0.7418 0.090 Uiso calc R 1 1
C C10 0.3461(3) 0.24599(18) 0.63706(19) 0.0359(6) Uani d . 1 1
C C11 0.2578(3) 0.2484(2) 0.4767(2) 0.0496(8) Uani d . 1 1
H H11A 0.2551 0.2511 0.4112 0.060 Uiso calc R 1 1
C C12 0.1267(3) 0.23813(19) 0.51574(19) 0.0400(6) Uani d . 1 1
H H12A 0.0161 0.2333 0.4806 0.048 Uiso calc R 1 1
N N1 -0.1852(2) 0.09900(13) 0.70559(15) 0.0347(5) Uani d . 1 1
N N2 -0.2963(3) -0.02975(15) 0.72257(17) 0.0468(6) Uani d . 1 1
H H2A -0.3202 -0.0777 0.7488 0.056 Uiso calc R 1 1
N N3 0.2063(3) 0.08299(13) 0.77834(15) 0.0341(5) Uani d . 1 1
N N4 0.3283(3) -0.04584(15) 0.78021(18) 0.0483(6) Uani d . 1 1
H H4B 0.3577 -0.0958 0.7605 0.058 Uiso calc R 1 1
N N5 0.1816(2) 0.23594(14) 0.61610(14) 0.0319(4) Uani d . 1 1
N N6 0.3953(3) 0.25409(17) 0.55365(16) 0.0443(6) Uani d . 1 1
H H6A 0.4962 0.2615 0.5498 0.053 Uiso calc R 1 1
Cd Cd1 0.021838(19) 0.201370(10) 0.720480(12) 0.02453(8) Uani d . 1 1
Cl Cl1 -0.19805(7) 0.31401(4) 0.62092(4) 0.03134(14) Uani d . 1 1
Cl Cl2 0.10468(9) 0.29333(4) 0.87083(4) 0.03570(15) Uani d . 1 1

loop_
_atom_site_aniso_label
_atom_site_aniso_U_11
_atom_site_aniso_U_22
_atom_site_aniso_U_33
_atom_site_aniso_U_12
_atom_site_aniso_U_13
_atom_site_aniso_U_23
C1 0.078(2) 0.0542(18) 0.0454(17) -0.0181(17) 0.0111(15) 0.0106(15)
C2 0.0358(13) 0.0310(12) 0.0454(14) -0.0048(10) 0.0125(11) 0.0063(11)
C3 0.0385(14) 0.0369(14) 0.0437(15) -0.0061(11) 0.0002(11) 0.0096(12)
C4 0.0529(18) 0.0442(16) 0.0543(17) -0.0205(14) -0.0020(14) 0.0016(14)
C5 0.081(2) 0.0572(19) 0.0457(17) 0.0264(18) 0.0005(16) -0.0192(16)
C6 0.0410(14) 0.0294(12) 0.0389(13) 0.0107(11) 0.0096(11) -0.0039(11)
C7 0.0497(16) 0.0404(14) 0.0371(14) 0.0117(12) -0.0005(12) -0.0032(12)
C8 0.0583(19) 0.0482(17) 0.0493(17) 0.0240(15) -0.0033(14) 0.0036(14)
C9 0.0354(15) 0.097(3) 0.0478(17) -0.0058(17) 0.0094(13) 0.0041(19)
C10 0.0255(12) 0.0451(15) 0.0395(14) 0.0032(10) 0.0129(10) 0.0050(12)
C11 0.0423(16) 0.074(2) 0.0365(15) 0.0036(15) 0.0170(12) 0.0099(15)
C12 0.0305(13) 0.0520(16) 0.0368(14) 0.0021(12) 0.0075(10) 0.0060(13)
N1 0.0347(11) 0.0240(10) 0.0451(12) -0.0059(8) 0.0099(9) 0.0046(9)
N2 0.0512(14) 0.0315(11) 0.0560(14) -0.0151(10) 0.0104(11) 0.0104(11)
N3 0.0384(11) 0.0271(10) 0.0360(11) 0.0091(9) 0.0081(9) -0.0033(9)
N4 0.0541(15) 0.0296(11) 0.0577(15) 0.0193(10) 0.0076(12) -0.0048(11)
N5 0.0235(10) 0.0402(11) 0.0339(11) 0.0018(8) 0.0106(8) 0.0050(9)
N6 0.0265(11) 0.0644(16) 0.0465(13) 0.0029(10) 0.0175(10) 0.0086(12)
Cd1 0.02507(11) 0.01824(11) 0.03208(12) 0.00024(6) 0.01061(7) -0.00117(6)
Cl1 0.0265(3) 0.0266(3) 0.0400(3) 0.0036(2) 0.0068(2) 0.0002(2)
Cl2 0.0493(4) 0.0285(3) 0.0308(3) -0.0028(2) 0.0130(3) -0.0049(2)

loop_
_atom_type_symbol
_atom_type_description
_atom_type_scat_dispersion_real
_atom_type_scat_dispersion_imag
_atom_type_scat_source
C C 0.0033 0.0016 'International Tables Vol C Tables 4.2.6.8 and 6.1.1.4'
H H 0.0000 0.0000 'International Tables Vol C Tables 4.2.6.8 and 6.1.1.4'
N N 0.0061 0.0033 'International Tables Vol C Tables 4.2.6.8 and 6.1.1.4'
O O 0.0106 0.0060 'International Tables Vol C Tables 4.2.6.8 and 6.1.1.4'
Cl Cl 0.1484 0.1585 'International Tables Vol C Tables 4.2.6.8 and 6.1.1.4'
Cd Cd -0.8075 1.2024 'International Tables Vol C Tables 4.2.6.8 and 6.1.1.4'

loop_
_geom_angle_atom_site_label_1
_geom_angle_atom_site_label_2
_geom_angle_atom_site_label_3
_geom_angle
C2 C1 H1A 109.5
C2 C1 H1B 109.5
H1A C1 H1B 109.5
C2 C1 H1C 109.5
H1A C1 H1C 109.5
H1B C1 H1C 109.5
N1 C2 N2 109.5(2)
N1 C2 C1 127.2(2)
N2 C2 C1 123.4(2)
C4 C3 N1 109.3(2)
C4 C3 H3A 125.3
N1 C3 H3A 125.3
C3 C4 N2 106.0(2)
C3 C4 H4A 127.0
N2 C4 H4A 127.0
C6 C5 H5A 109.5
C6 C5 H5B 109.5
H5A C5 H5B 109.5
C6 C5 H5C 109.5
H5A C5 H5C 109.5
H5B C5 H5C 109.5
N3 C6 N4 109.9(2)
N3 C6 C5 126.2(2)
N4 C6 C5 123.8(2)
C8 C7 N3 109.3(2)
C8 C7 H7A 125.4
N3 C7 H7A 125.4
C7 C8 N4 105.7(2)
C7 C8 H8A 127.1
N4 C8 H8A 127.1
C10 C9 H9A 109.5
C10 C9 H9B 109.5
H9A C9 H9B 109.5
C10 C9 H9C 109.5
H9A C9 H9C 109.5
H9B C9 H9C 109.5
N5 C10 N6 109.5(2)
N5 C10 C9 126.8(2)
N6 C10 C9 123.7(2)
C12 C11 N6 105.7(2)
C12 C11 H11A 127.1
N6 C11 H11A 127.1
C11 C12 N5 109.9(2)
C11 C12 H12A 125.0
N5 C12 H12A 125.0
C2 N1 C3 106.5(2)
C2 N1 Cd1 126.89(17)
C3 N1 Cd1 122.94(17)
C2 N2 C4 108.6(2)
C2 N2 H2A 125.7
C4 N2 H2A 125.7
C6 N3 C7 106.2(2)
C6 N3 Cd1 123.87(17)
C7 N3 Cd1 129.69(17)
C6 N4 C8 108.8(2)
C6 N4 H4B 125.6
C8 N4 H4B 125.6
C10 N5 C12 106.1(2)
C10 N5 Cd1 127.62(17)
C12 N5 Cd1 125.68(16)
C10 N6 C11 108.7(2)
C10 N6 H6A 125.6
C11 N6 H6A 125.6
N1 Cd1 N5 129.84(8)
N1 Cd1 N3 85.82(8)
N5 Cd1 N3 88.17(7)
N1 Cd1 Cl2 119.45(6)
N5 Cd1 Cl2 110.70(6)
N3 Cd1 Cl2 96.14(6)
N1 Cd1 Cl1 89.07(6)
N5 Cd1 Cl1 86.50(5)
N3 Cd1 Cl1 167.67(5)
Cl2 Cd1 Cl1 96.15(3)

loop_
_geom_bond_atom_site_label_1
_geom_bond_atom_site_label_2
_geom_bond_distance
C1 C2 1.492(4)
C1 H1A 0.9600
C1 H1B 0.9600
C1 H1C 0.9600
C2 N1 1.331(3)
C2 N2 1.348(3)
C3 C4 1.350(4)
C3 N1 1.386(3)
C3 H3A 0.9300
C4 N2 1.374(4)
C4 H4A 0.9300
C5 C6 1.501(4)
C5 H5A 0.9600
C5 H5B 0.9600
C5 H5C 0.9600
C6 N3 1.325(3)
C6 N4 1.345(3)
C7 C8 1.356(4)
C7 N3 1.389(3)
C7 H7A 0.9300
C8 N4 1.370(4)
C8 H8A 0.9300
C9 C10 1.491(4)
C9 H9A 0.9600
C9 H9B 0.9600
C9 H9C 0.9600
C10 N5 1.330(3)
C10 N6 1.358(3)
C11 C12 1.351(4)
C11 N6 1.370(3)
C11 H11A 0.9300
C12 N5 1.388(3)
C12 H12A 0.9300
N1 Cd1 2.2781(19)
N2 H2A 0.8600
N3 Cd1 2.359(2)
N4 H4B 0.8600
N5 Cd1 2.292(2)
N6 H6A 0.8600
Cd1 Cl2 2.4984(8)
Cd1 Cl1 2.6283(8)

loop_
_geom_hbond_atom_site_label_D
_geom_hbond_atom_site_label_H
_geom_hbond_atom_site_label_A
_geom_hbond_site_symmetry_A
_geom_hbond_distance_DH
_geom_hbond_distance_HA
_geom_hbond_distance_DA
_geom_hbond_angle_DHA
N6 H6A Cl1 1_655 0.86 2.60 3.387(2) 152
N4 H4B Cl2 2_546 0.86 2.59 3.382(2) 154
N2 H2A Cl1 2_446 0.86 2.45 3.253(2) 156
